data_4036666
loop_
_publ_author_name
'Dziuganowska, Zofia A.'
'\'Slepokura, Katarzyna'
'Volle, Jean-No\"el'
'Virieux, David'
'Pirat, Jean-Luc'
'Kafarski, Pawe\/l'

_publ_section_title
;
 Structural Analogues of Selfotel.
;
_journal_issue 12
_journal_name_full 'The Journal of organic chemistry'
_journal_page_first 4947
_journal_page_last 4954
_journal_paper_doi 10.1021/acs.joc.6b00220
_journal_volume 81
_journal_year 2016
_chemical_formula_moiety 'C6 H9 N O6 P2'
_chemical_formula_sum 'C6 H9 N O6 P2'
_chemical_formula_weight 253.08
_space_group_crystal_system monoclinic
_space_group_IT_number 14
_space_group_name_Hall '-P 2ybc'
_space_group_name_H-M_alt 'P 1 21/c 1'
_atom_sites_solution_hydrogens difmap
_atom_sites_solution_primary direct
_atom_sites_solution_secondary difmap
_audit_creation_method SHELXL-2013
_cell_angle_alpha 90
_cell_angle_beta 110.48(3)
_cell_angle_gamma 90
_cell_formula_units_Z 8
_cell_length_a 13.410(4)
_cell_length_b 8.969(3)
_cell_length_c 17.268(5)
_cell_measurement_reflns_used 22493
_cell_measurement_temperature 100(2)
_cell_measurement_theta_max 28.80
_cell_measurement_theta_min 2.78
_cell_volume 1945.6(11)
_computing_cell_refinement
;
CrysAlisPro, Agilent Technologies,
Version 1.171.36.20 (release 27-06-2012 CrysAlis171 .NET)
(compiled Jul 11 2012,15:38:31)
;
_computing_data_collection
;
CrysAlisPro, Agilent Technologies,
Version 1.171.36.20 (release 27-06-2012 CrysAlis171 .NET)
(compiled Jul 11 2012,15:38:31)
;
_computing_data_reduction
;
CrysAlisPro, Agilent Technologies,
Version 1.171.36.20 (release 27-06-2012 CrysAlis171 .NET)
(compiled Jul 11 2012,15:38:31)
;
_computing_structure_refinement 'SHELXL-2013 (Sheldrick, 2008)'
_computing_structure_solution 'SHELXs-97 (Sheldrick, 2008)'
_diffrn_ambient_temperature 100(2)
_diffrn_measured_fraction_theta_full 0.999
_diffrn_measured_fraction_theta_max 0.954
_diffrn_measurement_device_type
;
Xcalibur R kappa-geometry diffractometer with a Ruby 
CCD camera 
;
_diffrn_measurement_method 'omega scans'
_diffrn_radiation_type MoK\a
_diffrn_radiation_wavelength 0.71073
_diffrn_reflns_av_R_equivalents 0.0273
_diffrn_reflns_av_unetI/netI 0.0177
_diffrn_reflns_Laue_measured_fraction_full 0.999
_diffrn_reflns_Laue_measured_fraction_max 0.954
_diffrn_reflns_limit_h_max 18
_diffrn_reflns_limit_h_min -18
_diffrn_reflns_limit_k_max 12
_diffrn_reflns_limit_k_min -12
_diffrn_reflns_limit_l_max 23
_diffrn_reflns_limit_l_min -23
_diffrn_reflns_number 42760
_diffrn_reflns_point_group_measured_fraction_full 0.999
_diffrn_reflns_point_group_measured_fraction_max 0.954
_diffrn_reflns_theta_full 25.242
_diffrn_reflns_theta_max 28.869
_diffrn_reflns_theta_min 2.790
_diffrn_source 'Enhance (Mo) X-ray Source'
_exptl_absorpt_coefficient_mu 0.456
_exptl_absorpt_correction_T_max 1.000
_exptl_absorpt_correction_T_min 0.993
_exptl_absorpt_correction_type multi-scan
_exptl_absorpt_process_details
;
CrysAlisPro, Agilent Technologies,
Version 1.171.36.20 (release 27-06-2012 CrysAlis171 .NET)
(compiled Jul 11 2012,15:38:31)
Empirical absorption correction using spherical harmonics,
 implemented in SCALE3 ABSPACK scaling algorithm.
;
_exptl_crystal_colour colourless
_exptl_crystal_density_diffrn 1.728
_exptl_crystal_description block
_exptl_crystal_F_000 1040
_exptl_crystal_size_max 0.36
_exptl_crystal_size_mid 0.12
_exptl_crystal_size_min 0.08
_refine_diff_density_max 0.458
_refine_diff_density_min -0.364
_refine_diff_density_rms 0.063
_refine_ls_extinction_method none
_refine_ls_goodness_of_fit_ref 1.035
_refine_ls_hydrogen_treatment constr
_refine_ls_matrix_type full
_refine_ls_number_parameters 277
_refine_ls_number_reflns 4871
_refine_ls_number_restraints 0
_refine_ls_restrained_S_all 1.035
_refine_ls_R_factor_all 0.0335
_refine_ls_R_factor_gt 0.0287
_refine_ls_shift/su_max 0.001
_refine_ls_shift/su_mean 0.000
_refine_ls_structure_factor_coef Fsqd
_refine_ls_weighting_details 'w=1/[\s^2^(Fo^2^)+(0.0340P)^2^+1.8823P] where P=(Fo^2^+2Fc^2^)/3'
_refine_ls_weighting_scheme calc
_refine_ls_wR_factor_gt 0.0727
_refine_ls_wR_factor_ref 0.0751
_reflns_Friedel_coverage 0.000
_reflns_number_gt 4419
_reflns_number_total 4871
_reflns_threshold_expression 'I > 2\s(I)'
_cod_data_source_file jo6b00220_si_003.cif
_cod_data_source_block 16_zd112
_cod_original_sg_symbol_H-M 'P 21/c'
_cod_database_code 4036666
_shelx_space_group_comment
;
The symmetry employed for this shelxl refinement is uniquely defined
by the following loop, which should always be used as a source of
symmetry information in preference to the above space-group names.
They are only intended as comments.
;
_shelx_estimated_absorpt_t_min 0.853
_shelx_estimated_absorpt_t_max 0.964
_shelxl_version_number 2013-4

loop_
_space_group_symop_operation_xyz
'x, y, z'
'-x, y+1/2, -z+1/2'
'-x, -y, -z'
'x, -y-1/2, z-1/2'

loop_
_atom_site_label
_atom_site_type_symbol
_atom_site_fract_x
_atom_site_fract_y
_atom_site_fract_z
_atom_site_U_iso_or_equiv
_atom_site_adp_type
_atom_site_occupancy
_atom_site_site_symmetry_order
_atom_site_calc_flag
_atom_site_refinement_flags_posn
_atom_site_refinement_flags_adp
P1A P 1.04258(3) 0.34546(4) 0.87339(2) 0.01037(9) Uani 1 1 d . .
P2A P 0.75514(3) 0.42742(4) 0.52564(2) 0.01012(9) Uani 1 1 d . .
O1A O 1.13938(8) 0.43655(12) 0.91527(7) 0.0142(2) Uani 1 1 d . .
O2A O 1.03771(9) 0.18899(12) 0.90385(7) 0.0146(2) Uani 1 1 d . .
O3A O 0.94056(9) 0.43532(12) 0.86722(7) 0.0144(2) Uani 1 1 d . .
H3A H 0.8884 0.3770 0.8557 0.022 Uiso 1 1 calc R U
O4A O 0.65261(8) 0.38674(12) 0.45759(7) 0.0146(2) Uani 1 1 d . .
O5A O 0.80682(9) 0.56053(12) 0.49770(7) 0.0146(2) Uani 1 1 d . .
H5A H 0.8566 0.5948 0.5384 0.022 Uiso 1 1 calc R U
O6A O 0.74126(9) 0.46005(13) 0.60911(7) 0.0164(2) Uani 1 1 d . .
H6A H 0.6962 0.5283 0.6028 0.025 Uiso 1 1 calc R U
N1A N 1.12581(10) 0.36663(15) 0.75050(8) 0.0136(3) Uani 1 1 d . .
H1NA H 1.1839 0.3883 0.7924 0.016 Uiso 1 1 calc R U
C2A C 1.03621(12) 0.33249(16) 0.76609(9) 0.0118(3) Uani 1 1 d . .
C3A C 0.94543(12) 0.29676(16) 0.70019(9) 0.0127(3) Uani 1 1 d . .
H31 H 0.8823 0.2699 0.7100 0.015 Uiso 1 1 calc R U
C4A C 0.94564(12) 0.29975(16) 0.61948(9) 0.0124(3) Uani 1 1 d . .
C5A C 1.03975(13) 0.33596(18) 0.60685(10) 0.0159(3) Uani 1 1 d . .
H51 H 1.0419 0.3380 0.5525 0.019 Uiso 1 1 calc R U
C6A C 1.12976(13) 0.36883(18) 0.67368(10) 0.0166(3) Uani 1 1 d . .
H61 H 1.1944 0.3930 0.6655 0.020 Uiso 1 1 calc R U
C7A C 0.84446(12) 0.27107(17) 0.54810(9) 0.0141(3) Uani 1 1 d . .
H71 H 0.8082 0.1833 0.5609 0.017 Uiso 1 1 calc R U
H72 H 0.8622 0.2471 0.4985 0.017 Uiso 1 1 calc R U
P1B P 0.40895(3) 0.19962(4) 0.40813(2) 0.01042(9) Uani 1 1 d . .
P2B P 0.67504(3) 0.22838(4) 0.77422(2) 0.01090(9) Uani 1 1 d . .
O1B O 0.33493(9) 0.07906(13) 0.36256(7) 0.0164(2) Uani 1 1 d . .
O2B O 0.38609(9) 0.35390(13) 0.37325(7) 0.0160(2) Uani 1 1 d . .
O3B O 0.52673(8) 0.15408(12) 0.42151(7) 0.0135(2) Uani 1 1 d . .
H3B H 0.5663 0.2291 0.4363 0.020 Uiso 1 1 calc R U
O4B O 0.75845(9) 0.31367(13) 0.83856(7) 0.0167(2) Uani 1 1 d . .
O5B O 0.71219(9) 0.17332(12) 0.70330(7) 0.0158(2) Uani 1 1 d . .
H5B H 0.6802 0.0940 0.6834 0.024 Uiso 1 1 calc R U
O6B O 0.63562(9) 0.08537(12) 0.80628(7) 0.0143(2) Uani 1 1 d . .
H6B H 0.6418 0.0973 0.8560 0.021 Uiso 1 1 calc R U
N1B N 0.32140(10) 0.13857(13) 0.52629(8) 0.0109(2) Uani 1 1 d . .
H1NB H 0.2711 0.0973 0.4844 0.013 Uiso 1 1 calc R U
C2B C 0.40453(11) 0.20316(16) 0.51274(9) 0.0103(3) Uani 1 1 d . .
C3B C 0.48238(12) 0.27154(16) 0.57813(9) 0.0121(3) Uani 1 1 d . .
H32 H 0.5409 0.3188 0.5693 0.015 Uiso 1 1 calc R U
C4B C 0.47541(12) 0.27151(16) 0.65702(9) 0.0111(3) Uani 1 1 d . .
C5B C 0.38916(12) 0.19958(17) 0.66831(9) 0.0124(3) Uani 1 1 d . .
H52 H 0.3834 0.1952 0.7215 0.015 Uiso 1 1 calc R U
C6B C 0.31230(12) 0.13475(17) 0.60103(9) 0.0130(3) Uani 1 1 d . .
H62 H 0.2526 0.0872 0.6079 0.016 Uiso 1 1 calc R U
C7B C 0.56050(12) 0.34581(16) 0.72738(9) 0.0118(3) Uani 1 1 d . .
H73 H 0.5303 0.3748 0.7700 0.014 Uiso 1 1 calc R U
H74 H 0.5835 0.4380 0.7069 0.014 Uiso 1 1 calc R U

loop_
_atom_site_aniso_label
_atom_site_aniso_U_11
_atom_site_aniso_U_22
_atom_site_aniso_U_33
_atom_site_aniso_U_23
_atom_site_aniso_U_13
_atom_site_aniso_U_12
P1A 0.00919(18) 0.01107(17) 0.00954(17) 0.00050(13) 0.00164(13) 0.00081(13)
P2A 0.01028(18) 0.01108(17) 0.00817(17) -0.00013(13) 0.00218(13) 0.00017(13)
O1A 0.0110(5) 0.0152(5) 0.0137(5) -0.0009(4) 0.0009(4) -0.0001(4)
O2A 0.0159(5) 0.0132(5) 0.0139(5) 0.0028(4) 0.0042(4) 0.0016(4)
O3A 0.0109(5) 0.0135(5) 0.0181(5) -0.0004(4) 0.0042(4) 0.0007(4)
O4A 0.0105(5) 0.0175(5) 0.0136(5) 0.0000(4) 0.0015(4) -0.0019(4)
O5A 0.0154(5) 0.0145(5) 0.0121(5) 0.0012(4) 0.0024(4) -0.0032(4)
O6A 0.0192(6) 0.0199(6) 0.0109(5) 0.0019(4) 0.0064(4) 0.0069(5)
N1A 0.0104(6) 0.0165(6) 0.0129(6) 0.0016(5) 0.0026(5) -0.0001(5)
C2A 0.0115(7) 0.0110(6) 0.0128(7) 0.0017(5) 0.0042(5) 0.0013(5)
C3A 0.0115(7) 0.0130(7) 0.0133(7) 0.0009(5) 0.0039(6) 0.0006(5)
C4A 0.0134(7) 0.0096(6) 0.0122(7) 0.0005(5) 0.0021(5) 0.0032(5)
C5A 0.0179(8) 0.0179(7) 0.0128(7) 0.0019(6) 0.0067(6) 0.0030(6)
C6A 0.0146(7) 0.0194(8) 0.0181(8) 0.0022(6) 0.0086(6) 0.0005(6)
C7A 0.0153(7) 0.0127(7) 0.0116(7) -0.0015(5) 0.0013(6) 0.0022(6)
P1B 0.00952(18) 0.01333(18) 0.00788(17) -0.00121(13) 0.00237(13) 0.00088(13)
P2B 0.00914(17) 0.01186(17) 0.01064(17) -0.00104(13) 0.00213(14) -0.00107(13)
O1B 0.0120(5) 0.0216(6) 0.0147(5) -0.0080(4) 0.0034(4) -0.0017(4)
O2B 0.0191(6) 0.0182(5) 0.0128(5) 0.0040(4) 0.0080(4) 0.0062(4)
O3B 0.0098(5) 0.0156(5) 0.0150(5) -0.0011(4) 0.0042(4) 0.0001(4)
O4B 0.0112(5) 0.0179(5) 0.0178(5) -0.0038(4) 0.0010(4) -0.0024(4)
O5B 0.0159(5) 0.0148(5) 0.0197(6) -0.0041(4) 0.0101(5) -0.0029(4)
O6B 0.0168(5) 0.0141(5) 0.0107(5) 0.0004(4) 0.0032(4) -0.0021(4)
N1B 0.0094(6) 0.0099(5) 0.0111(6) 0.0002(4) 0.0010(5) -0.0005(5)
C2B 0.0104(7) 0.0104(6) 0.0101(6) 0.0010(5) 0.0034(5) 0.0019(5)
C3B 0.0111(7) 0.0132(7) 0.0118(7) 0.0002(5) 0.0038(5) -0.0002(5)
C4B 0.0106(7) 0.0103(6) 0.0106(6) 0.0010(5) 0.0014(5) 0.0028(5)
C5B 0.0137(7) 0.0145(7) 0.0093(6) 0.0024(5) 0.0042(5) 0.0023(6)
C6B 0.0117(7) 0.0133(7) 0.0145(7) 0.0023(5) 0.0054(6) 0.0000(6)
C7B 0.0130(7) 0.0126(6) 0.0088(6) -0.0013(5) 0.0025(5) 0.0000(5)

loop_
_atom_type_symbol
_atom_type_description
_atom_type_scat_dispersion_real
_atom_type_scat_dispersion_imag
_atom_type_scat_source
C C 0.0033 0.0016 'International Tables Vol C Tables 4.2.6.8 and 6.1.1.4'
H H 0.0000 0.0000 'International Tables Vol C Tables 4.2.6.8 and 6.1.1.4'
N N 0.0061 0.0033 'International Tables Vol C Tables 4.2.6.8 and 6.1.1.4'
O O 0.0106 0.0060 'International Tables Vol C Tables 4.2.6.8 and 6.1.1.4'
P P 0.1023 0.0942 'International Tables Vol C Tables 4.2.6.8 and 6.1.1.4'

loop_
_geom_angle_atom_site_label_1
_geom_angle_atom_site_label_2
_geom_angle_atom_site_label_3
_geom_angle
O1A P1A O2A 118.54(7)
O1A P1A O3A 110.15(7)
O2A P1A O3A 111.15(7)
O1A P1A C2A 104.52(7)
O2A P1A C2A 107.57(7)
O3A P1A C2A 103.59(7)
O4A P2A O5A 109.32(6)
O4A P2A O6A 113.48(7)
O5A P2A O6A 111.09(7)
O4A P2A C7A 109.67(7)
O5A P2A C7A 109.49(7)
O6A P2A C7A 103.62(7)
P1A O3A H3A 109.5
P2A O5A H5A 109.5
P2A O6A H6A 109.5
C6A N1A C2A 122.85(14)
C6A N1A H1NA 118.6
C2A N1A H1NA 118.6
N1A C2A C3A 118.40(14)
N1A C2A P1A 117.17(11)
C3A C2A P1A 124.37(12)
C2A C3A C4A 120.60(14)
C2A C3A H31 119.7
C4A C3A H31 119.7
C5A C4A C3A 118.67(14)
C5A C4A C7A 121.30(14)
C3A C4A C7A 119.97(14)
C6A C5A C4A 119.66(15)
C6A C5A H51 120.2
C4A C5A H51 120.2
N1A C6A C5A 119.80(15)
N1A C6A H61 120.1
C5A C6A H61 120.1
C4A C7A P2A 112.72(11)
C4A C7A H71 109.0
P2A C7A H71 109.0
C4A C7A H72 109.0
P2A C7A H72 109.0
H71 C7A H72 107.8
O1B P1B O2B 116.92(7)
O1B P1B O3B 109.80(7)
O2B P1B O3B 110.72(7)
O1B P1B C2B 106.74(7)
O2B P1B C2B 107.97(6)
O3B P1B C2B 103.77(7)
O4B P2B O5B 112.83(7)
O4B P2B O6B 114.72(7)
O5B P2B O6B 105.07(7)
O4B P2B C7B 109.59(7)
O5B P2B C7B 106.83(7)
O6B P2B C7B 107.34(7)
P1B O3B H3B 109.5
P2B O5B H5B 109.5
P2B O6B H6B 109.5
C6B N1B C2B 122.58(13)
C6B N1B H1NB 118.7
C2B N1B H1NB 118.7
N1B C2B C3B 118.84(13)
N1B C2B P1B 118.61(11)
C3B C2B P1B 122.54(12)
C2B C3B C4B 120.43(14)
C2B C3B H32 119.8
C4B C3B H32 119.8
C5B C4B C3B 118.51(14)
C5B C4B C7B 121.62(13)
C3B C4B C7B 119.86(13)
C6B C5B C4B 119.16(14)
C6B C5B H52 120.4
C4B C5B H52 120.4
N1B C6B C5B 120.44(14)
N1B C6B H62 119.8
C5B C6B H62 119.8
C4B C7B P2B 113.00(10)
C4B C7B H73 109.0
P2B C7B H73 109.0
C4B C7B H74 109.0
P2B C7B H74 109.0
H73 C7B H74 107.8

loop_
_geom_bond_atom_site_label_1
_geom_bond_atom_site_label_2
_geom_bond_distance
P1A O1A 1.4895(12)
P1A O2A 1.5082(12)
P1A O3A 1.5591(12)
P1A C2A 1.8284(16)
P2A O4A 1.5080(12)
P2A O5A 1.5404(12)
P2A O6A 1.5444(12)
P2A C7A 1.7962(16)
O3A H3A 0.8400
O5A H5A 0.8400
O6A H6A 0.8400
N1A C6A 1.346(2)
N1A C2A 1.355(2)
N1A H1NA 0.8800
C2A C3A 1.382(2)
C3A C4A 1.395(2)
C3A H31 0.9500
C4A C5A 1.392(2)
C4A C7A 1.502(2)
C5A C6A 1.379(2)
C5A H51 0.9500
C6A H61 0.9500
C7A H71 0.9900
C7A H72 0.9900
P1B O1B 1.4923(12)
P1B O2B 1.4975(12)
P1B O3B 1.5682(12)
P1B C2B 1.8281(16)
P2B O4B 1.4837(12)
P2B O5B 1.5553(12)
P2B O6B 1.5608(12)
P2B C7B 1.8037(16)
O3B H3B 0.8400
O5B H5B 0.8400
O6B H6B 0.8400
N1B C6B 1.339(2)
N1B C2B 1.3475(19)
N1B H1NB 0.8800
C2B C3B 1.384(2)
C3B C4B 1.398(2)
C3B H32 0.9500
C4B C5B 1.396(2)
C4B C7B 1.501(2)
C5B C6B 1.383(2)
C5B H52 0.9500
C6B H62 0.9500
C7B H73 0.9900
C7B H74 0.9900

loop_
_geom_hbond_atom_site_label_D
_geom_hbond_atom_site_label_H
_geom_hbond_atom_site_label_A
_geom_hbond_distance_DH
_geom_hbond_distance_HA
_geom_hbond_distance_DA
_geom_hbond_angle_DHA
_geom_hbond_site_symmetry_A
O3A H3A O4B 0.84 1.76 2.5600(17) 159.5 .
O5A H5A O2A 0.84 1.65 2.4665(18) 162.7 2_756
O6A H6A O2B 0.84 1.68 2.4816(17) 158.6 3_666
N1A H1NA O1B 0.88 1.98 2.837(2) 162.9 4_666
C3A H31 O5B 0.95 2.41 3.336(2) 166.4 .
C5A H51 O2A 0.95 2.56 3.503(2) 172.9 4_565
C7A H71 O1A 0.99 2.32 3.058(2) 131.1 2_746
O3B H3B O4A 0.84 1.78 2.6184(17) 174.0 .
O5B H5B O1B 0.84 1.72 2.5127(17) 155.9 3_656
O6B H6B O4A 0.84 1.71 2.5543(17) 177.3 4_566
N1B H1NB O1A 0.88 1.78 2.6100(19) 156.8 4_465
C7B H74 O2B 0.99 2.44 3.414(2) 167.3 3_666

loop_
_geom_torsion_atom_site_label_1
_geom_torsion_atom_site_label_2
_geom_torsion_atom_site_label_3
_geom_torsion_atom_site_label_4
_geom_torsion
C6A N1A C2A C3A 0.8(2)
C6A N1A C2A P1A -176.48(12)
O1A P1A C2A N1A 16.76(13)
O2A P1A C2A N1A -110.09(12)
O3A P1A C2A N1A 132.15(12)
O1A P1A C2A C3A -160.31(13)
O2A P1A C2A C3A 72.84(14)
O3A P1A C2A C3A -44.93(15)
N1A C2A C3A C4A -1.7(2)
P1A C2A C3A C4A 175.37(11)
C2A C3A C4A C5A 1.5(2)
C2A C3A C4A C7A -175.74(14)
C3A C4A C5A C6A -0.4(2)
C7A C4A C5A C6A 176.76(14)
C2A N1A C6A C5A 0.3(2)
C4A C5A C6A N1A -0.4(2)
C5A C4A C7A P2A -101.41(15)
C3A C4A C7A P2A 75.77(16)
O4A P2A C7A C4A -176.02(11)
O5A P2A C7A C4A 64.03(13)
O6A P2A C7A C4A -54.55(13)
C6B N1B C2B C3B -1.6(2)
C6B N1B C2B P1B 179.34(11)
O1B P1B C2B N1B -18.77(13)
O2B P1B C2B N1B 107.71(12)
O3B P1B C2B N1B -134.75(11)
O1B P1B C2B C3B 162.24(12)
O2B P1B C2B C3B -71.28(14)
O3B P1B C2B C3B 46.27(14)
N1B C2B C3B C4B 0.9(2)
P1B C2B C3B C4B 179.90(11)
C2B C3B C4B C5B 0.8(2)
C2B C3B C4B C7B 179.88(13)
C3B C4B C5B C6B -1.8(2)
C7B C4B C5B C6B 179.11(13)
C2B N1B C6B C5B 0.6(2)
C4B C5B C6B N1B 1.2(2)
C5B C4B C7B P2B 95.84(15)
C3B C4B C7B P2B -83.22(15)
O4B P2B C7B C4B 175.62(10)
O5B P2B C7B C4B 53.08(12)
O6B P2B C7B C4B -59.19(12)
